data_4071552
loop_
_publ_author_name
'Song, Li-Cheng'
'Fang, Xiao-Niu'
'Li, Chang-Gong'
'Yan, Jing'
'Bao, Hai-Lin'
'Hu, Qing-Mei'

_publ_section_title
;
 Novel \m-CO-Containing Butterfly Fe/S Cluster Anions Generated from
 Tetrathiols, Fe3(CO)12, and Et3N: Their Reactions with Electrophiles To
 Give Neutral Butterfly Fe/S Cluster Complexes
;
_journal_issue 13
_journal_name_full Organometallics
_journal_page_first 3225
_journal_paper_doi 10.1021/om800225y
_journal_volume 27
_journal_year 2008
_chemical_formula_sum 'C8.5 H4 Fe2 O6 S2'
_chemical_formula_weight 377.94
_chemical_name_systematic
; 
 ? 
;
_space_group_IT_number 45
_symmetry_cell_setting orthorhombic
_symmetry_space_group_name_Hall 'I 2 -2c'
_symmetry_space_group_name_H-M 'I b a 2'
_atom_sites_solution_hydrogens geom
_atom_sites_solution_primary direct
_atom_sites_solution_secondary difmap
_audit_creation_method SHELXL-97
_cell_angle_alpha 90.00
_cell_angle_beta 90.00
_cell_angle_gamma 90.00
_cell_formula_units_Z 8
_cell_length_a 11.825(10)
_cell_length_b 17.627(15)
_cell_length_c 12.708(12)
_cell_measurement_reflns_used 2617
_cell_measurement_temperature 294(2)
_cell_measurement_theta_max 25.37
_cell_measurement_theta_min 3.21
_cell_volume 2649(4)
_computing_cell_refinement 'Bruker SMART'
_computing_data_collection 'Bruker SMART'
_computing_data_reduction 'Bruker SAINT'
_computing_molecular_graphics 'Bruker SHELXTL'
_computing_publication_material 'Bruker SHELXTL'
_computing_structure_refinement 'SHELXL-97 (Sheldrick, 1997)'
_computing_structure_solution 'SHELXS-97 (Sheldrick, 1990)'
_diffrn_ambient_temperature 294(2)
_diffrn_measured_fraction_theta_full 0.997
_diffrn_measured_fraction_theta_max 0.997
_diffrn_measurement_device_type 'CCD area detector'
_diffrn_measurement_method 'phi and omega scans'
_diffrn_radiation_monochromator graphite
_diffrn_radiation_source 'fine-focus sealed tube'
_diffrn_radiation_type MoK\a
_diffrn_radiation_wavelength 0.71073
_diffrn_reflns_av_R_equivalents 0.1250
_diffrn_reflns_av_sigmaI/netI 0.1082
_diffrn_reflns_limit_h_max 14
_diffrn_reflns_limit_h_min -8
_diffrn_reflns_limit_k_max 20
_diffrn_reflns_limit_k_min -19
_diffrn_reflns_limit_l_max 15
_diffrn_reflns_limit_l_min -12
_diffrn_reflns_number 5949
_diffrn_reflns_theta_full 25.01
_diffrn_reflns_theta_max 25.01
_diffrn_reflns_theta_min 2.07
_exptl_absorpt_coefficient_mu 2.519
_exptl_absorpt_correction_T_max 1.000000
_exptl_absorpt_correction_T_min 0.572667
_exptl_absorpt_correction_type multi-scan
_exptl_absorpt_process_details SADABS
_exptl_crystal_density_diffrn 1.895
_exptl_crystal_density_meas ?
_exptl_crystal_density_method 'not measured'
_exptl_crystal_F_000 1496
_exptl_crystal_size_max 0.26
_exptl_crystal_size_mid 0.24
_exptl_crystal_size_min 0.22
_refine_diff_density_max 1.467
_refine_diff_density_min -1.016
_refine_diff_density_rms 0.192
_refine_ls_abs_structure_details 'Flack H D (1983), Acta Cryst. A39, 876-881'
_refine_ls_abs_structure_Flack 0.02(5)
_refine_ls_extinction_method none
_refine_ls_goodness_of_fit_ref 1.037
_refine_ls_hydrogen_treatment mixed
_refine_ls_matrix_type full
_refine_ls_number_parameters 168
_refine_ls_number_reflns 2076
_refine_ls_number_restraints 1
_refine_ls_restrained_S_all 1.037
_refine_ls_R_factor_all 0.0873
_refine_ls_R_factor_gt 0.0723
_refine_ls_shift/su_max 0.000
_refine_ls_shift/su_mean 0.000
_refine_ls_structure_factor_coef Fsqd
_refine_ls_weighting_details 'calc w=1/[\s^2^(Fo^2^)+(0.1256P)^2^+0.0000P] where P=(Fo^2^+2Fc^2^)/3'
_refine_ls_weighting_scheme calc
_refine_ls_wR_factor_gt 0.1806
_refine_ls_wR_factor_ref 0.1958
_reflns_number_gt 1688
_reflns_number_total 2076
_reflns_threshold_expression >2sigma(I)
_cod_data_source_file om800225y-file005.cif
_cod_data_source_block 050414b
_cod_depositor_comments
;
The following automatic conversions were performed:

'_symmetry_cell_setting' value 'Orthorhombic' changed to
'orthorhombic' according to
/home/saulius/struct/CIF-dictionaries/cif_core.dic dictionary named
'cif_core.dic' version 2.4.1 from
2010-06-29.

'_exptl_absorpt_correction_type' value 'MULTI-SCAN'
changed to 'multi-scan' according to
/home/saulius/struct/CIF-dictionaries/cif_core.dic dictionary named
'cif_core.dic' version 2.4.1 from 2010-06-29.

Automatic conversion script
Id: cif_fix_values 1715 2011-07-08 13:25:40Z adriana 

The following automatic conversions were performed:

'_exptl_crystal_density_meas' value 'NONE' was changed to '?' - the
value is perceived as not measured.

Automatic conversion script
Id: cif_fix_values 3008 2015-01-20 13:52:24Z robertas 
;
_cod_original_sg_symbol_H-M Iba2
_cod_original_formula_sum 'C8.50 H4 Fe2 O6 S2'
_cod_database_code 4071552

loop_
_symmetry_equiv_pos_as_xyz
'x, y, z'
'-x, -y, z'
'-x, y, z+1/2'
'x, -y, z+1/2'
'x+1/2, y+1/2, z+1/2'
'-x+1/2, -y+1/2, z+1/2'
'-x+1/2, y+1/2, z+1'
'x+1/2, -y+1/2, z+1'

loop_
_atom_site_label
_atom_site_type_symbol
_atom_site_fract_x
_atom_site_fract_y
_atom_site_fract_z
_atom_site_U_iso_or_equiv
_atom_site_adp_type
_atom_site_occupancy
_atom_site_symmetry_multiplicity
_atom_site_calc_flag
_atom_site_refinement_flags
Fe1 Fe 0.65055(11) 0.66304(7) 0.89610(13) 0.0333(4) Uani 1 1 d .
Fe2 Fe 0.80508(12) 0.59686(8) 0.79313(14) 0.0366(4) Uani 1 1 d .
S1 S 0.6857(2) 0.53377(14) 0.9044(2) 0.0358(6) Uani 1 1 d .
S2 S 0.6407(2) 0.64011(15) 0.7205(2) 0.0352(6) Uani 1 1 d .
O1 O 0.4224(8) 0.7079(5) 0.9695(8) 0.063(3) Uani 1 1 d .
O2 O 0.7666(10) 0.6774(6) 1.1018(8) 0.072(3) Uani 1 1 d .
O3 O 0.7060(9) 0.8235(5) 0.8426(9) 0.068(3) Uani 1 1 d .
O4 O 0.8742(10) 0.4696(8) 0.6532(15) 0.115(6) Uani 1 1 d .
O5 O 0.9318(10) 0.7186(7) 0.6814(12) 0.091(4) Uani 1 1 d .
O6 O 0.9877(10) 0.5933(6) 0.9526(11) 0.077(3) Uani 1 1 d .
C1 C 0.5088(11) 0.6874(6) 0.9413(9) 0.040(3) Uani 1 1 d .
C2 C 0.7216(13) 0.6716(6) 1.0239(10) 0.051(3) Uani 1 1 d .
C3 C 0.6867(10) 0.7606(7) 0.8653(9) 0.043(3) Uani 1 1 d .
C4 C 0.8474(11) 0.5188(9) 0.7113(13) 0.060(4) Uani 1 1 d .
C5 C 0.8788(11) 0.6712(8) 0.7257(11) 0.051(3) Uani 1 1 d .
C6 C 0.9174(9) 0.5927(6) 0.8921(14) 0.050(3) Uani 1 1 d .
C7 C 0.5967(8) 0.4689(6) 0.8259(9) 0.037(2) Uani 1 1 d .
H7A H 0.6468 0.4404 0.7802 0.045 Uiso 1 1 calc R
H7B H 0.5634 0.4327 0.8745 0.045 Uiso 1 1 calc R
C8 C 0.5000 0.5000 0.7567(12) 0.034(3) Uani 1 2 d S
C9 C 0.5457(9) 0.5628(7) 0.6787(9) 0.040(3) Uani 1 1 d .
H9A H 0.4799 0.5867 0.6475 0.048 Uiso 1 1 calc R
H9B H 0.5842 0.5361 0.6223 0.048 Uiso 1 1 calc R

loop_
_atom_site_aniso_label
_atom_site_aniso_U_11
_atom_site_aniso_U_22
_atom_site_aniso_U_33
_atom_site_aniso_U_23
_atom_site_aniso_U_13
_atom_site_aniso_U_12
Fe1 0.0464(8) 0.0259(7) 0.0276(8) 0.0030(7) 0.0014(7) -0.0009(6)
Fe2 0.0416(9) 0.0308(8) 0.0372(9) 0.0011(7) 0.0024(7) -0.0032(6)
S1 0.0485(14) 0.0281(12) 0.0307(14) 0.0056(12) -0.0027(12) -0.0018(10)
S2 0.0511(16) 0.0317(14) 0.0229(14) 0.0045(11) 0.0005(10) -0.0037(12)
O1 0.071(7) 0.061(6) 0.058(7) -0.012(5) 0.004(5) 0.005(5)
O2 0.119(9) 0.067(6) 0.030(6) -0.003(4) -0.028(6) 0.013(6)
O3 0.106(8) 0.031(5) 0.068(7) 0.004(4) -0.001(6) -0.018(5)
O4 0.089(8) 0.096(9) 0.159(15) -0.078(10) 0.050(8) -0.023(7)
O5 0.071(7) 0.091(9) 0.113(10) 0.043(8) 0.002(6) -0.030(6)
O6 0.063(7) 0.085(8) 0.082(9) 0.014(6) -0.016(6) -0.009(5)
C1 0.056(8) 0.026(5) 0.037(7) 0.004(4) 0.009(5) 0.006(5)
C2 0.090(10) 0.028(6) 0.036(9) 0.004(5) 0.000(7) 0.008(6)
C3 0.068(7) 0.039(7) 0.023(6) -0.002(5) -0.005(4) 0.002(5)
C4 0.053(8) 0.058(9) 0.068(10) -0.012(8) 0.017(6) -0.005(6)
C5 0.045(7) 0.062(9) 0.047(9) 0.008(7) -0.001(5) -0.013(6)
C6 0.040(7) 0.036(6) 0.074(10) 0.006(7) 0.003(7) -0.006(4)
C7 0.043(6) 0.028(6) 0.042(7) 0.003(4) 0.003(4) -0.003(4)
C8 0.052(8) 0.021(6) 0.029(8) 0.000 0.000 -0.012(7)
C9 0.050(6) 0.045(7) 0.026(6) 0.005(5) -0.007(4) -0.006(5)

loop_
_atom_type_symbol
_atom_type_description
_atom_type_scat_dispersion_real
_atom_type_scat_dispersion_imag
_atom_type_scat_source
C C 0.0033 0.0016 'International Tables Vol C Tables 4.2.6.8 and 6.1.1.4'
H H 0.0000 0.0000 'International Tables Vol C Tables 4.2.6.8 and 6.1.1.4'
O O 0.0106 0.0060 'International Tables Vol C Tables 4.2.6.8 and 6.1.1.4'
S S 0.1246 0.1234 'International Tables Vol C Tables 4.2.6.8 and 6.1.1.4'
Fe Fe 0.3463 0.8444 'International Tables Vol C Tables 4.2.6.8 and 6.1.1.4'

loop_
_geom_angle_atom_site_label_1
_geom_angle_atom_site_label_2
_geom_angle_atom_site_label_3
_geom_angle
_geom_angle_site_symmetry_1
_geom_angle_site_symmetry_3
C3 Fe1 C1 93.5(5) . .
C3 Fe1 C2 90.3(5) . .
C1 Fe1 C2 97.0(6) . .
C3 Fe1 S2 88.2(4) . .
C1 Fe1 S2 107.7(4) . .
C2 Fe1 S2 155.2(5) . .
C3 Fe1 S1 154.0(4) . .
C1 Fe1 S1 112.5(4) . .
C2 Fe1 S1 87.6(4) . .
S2 Fe1 S1 83.04(11) . .
C3 Fe1 Fe2 98.9(4) . .
C1 Fe1 Fe2 159.2(4) . .
C2 Fe1 Fe2 99.5(5) . .
S2 Fe1 Fe2 56.44(9) . .
S1 Fe1 Fe2 56.02(8) . .
C5 Fe2 C4 98.5(7) . .
C5 Fe2 C6 90.3(6) . .
C4 Fe2 C6 99.5(7) . .
C5 Fe2 S2 88.7(4) . .
C4 Fe2 S2 105.0(5) . .
C6 Fe2 S2 155.4(4) . .
C5 Fe2 S1 162.1(5) . .
C4 Fe2 S1 99.1(5) . .
C6 Fe2 S1 90.2(4) . .
S2 Fe2 S1 83.50(12) . .
C5 Fe2 Fe1 105.1(5) . .
C4 Fe2 Fe1 148.6(4) . .
C6 Fe2 Fe1 100.8(5) . .
S2 Fe2 Fe1 55.98(10) . .
S1 Fe2 Fe1 57.26(10) . .
C7 S1 Fe2 108.6(4) . .
C7 S1 Fe1 118.8(4) . .
Fe2 S1 Fe1 66.72(9) . .
C9 S2 Fe1 116.5(4) . .
C9 S2 Fe2 112.8(4) . .
Fe1 S2 Fe2 67.58(9) . .
O1 C1 Fe1 175.1(10) . .
O2 C2 Fe1 179.0(14) . .
O3 C3 Fe1 177.1(11) . .
O4 C4 Fe2 176.7(18) . .
O5 C5 Fe2 177.1(13) . .
O6 C6 Fe2 177.0(10) . .
C8 C7 S1 120.6(7) . .
C8 C7 H7A 107.2 . .
S1 C7 H7A 107.2 . .
C8 C7 H7B 107.2 . .
S1 C7 H7B 107.2 . .
H7A C7 H7B 106.8 . .
C7 C8 C7 110.5(13) . 2_665
C7 C8 C9 111.2(6) . 2_665
C7 C8 C9 110.7(5) 2_665 2_665
C7 C8 C9 110.7(5) . .
C7 C8 C9 111.2(6) 2_665 .
C9 C8 C9 102.3(13) 2_665 .
C8 C9 S2 123.0(8) . .
C8 C9 H9A 106.6 . .
S2 C9 H9A 106.6 . .
C8 C9 H9B 106.6 . .
S2 C9 H9B 106.6 . .
H9A C9 H9B 106.5 . .

loop_
_geom_bond_atom_site_label_1
_geom_bond_atom_site_label_2
_geom_bond_distance
_geom_bond_site_symmetry_2
Fe1 C3 1.815(13) .
Fe1 C1 1.824(13) .
Fe1 C2 1.835(14) .
Fe1 S2 2.270(4) .
Fe1 S1 2.319(3) .
Fe1 Fe2 2.532(2) .
Fe2 C5 1.792(13) .
Fe2 C4 1.795(15) .
Fe2 C6 1.831(15) .
Fe2 S2 2.283(3) .
Fe2 S1 2.286(3) .
S1 C7 1.847(11) .
S2 C9 1.845(11) .
O1 C1 1.141(15) .
O2 C2 1.129(16) .
O3 C3 1.168(16) .
O4 C4 1.183(18) .
O5 C5 1.186(17) .
O6 C6 1.132(19) .
C7 C8 1.543(14) .
C7 H7A 0.9700 .
C7 H7B 0.9700 .
C8 C7 1.543(14) 2_665
C8 C9 1.582(15) 2_665
C8 C9 1.582(15) .
C9 H9A 0.9700 .
C9 H9B 0.9700 .

loop_
_geom_torsion_atom_site_label_1
_geom_torsion_atom_site_label_2
_geom_torsion_atom_site_label_3
_geom_torsion_atom_site_label_4
_geom_torsion
_geom_torsion_site_symmetry_1
_geom_torsion_site_symmetry_4
C3 Fe1 Fe2 C5 -4.0(6) . .
C1 Fe1 Fe2 C5 122.0(11) . .
C2 Fe1 Fe2 C5 -95.9(6) . .
S2 Fe1 Fe2 C5 77.8(5) . .
S1 Fe1 Fe2 C5 -176.5(5) . .
C3 Fe1 Fe2 C4 -141.5(11) . .
C1 Fe1 Fe2 C4 -15.5(15) . .
C2 Fe1 Fe2 C4 126.7(11) . .
S2 Fe1 Fe2 C4 -59.7(11) . .
S1 Fe1 Fe2 C4 46.1(11) . .
C3 Fe1 Fe2 C6 89.2(5) . .
C1 Fe1 Fe2 C6 -144.8(10) . .
C2 Fe1 Fe2 C6 -2.6(5) . .
S2 Fe1 Fe2 C6 171.0(4) . .
S1 Fe1 Fe2 C6 -83.2(4) . .
C3 Fe1 Fe2 S2 -81.8(4) . .
C1 Fe1 Fe2 S2 44.2(10) . .
C2 Fe1 Fe2 S2 -173.6(4) . .
S1 Fe1 Fe2 S2 105.76(13) . .
C3 Fe1 Fe2 S1 172.4(4) . .
C1 Fe1 Fe2 S1 -61.6(10) . .
C2 Fe1 Fe2 S1 80.6(4) . .
S2 Fe1 Fe2 S1 -105.76(13) . .
C5 Fe2 S1 C7 125.3(14) . .
C4 Fe2 S1 C7 -43.5(7) . .
C6 Fe2 S1 C7 -143.2(5) . .
S2 Fe2 S1 C7 60.7(4) . .
Fe1 Fe2 S1 C7 114.1(4) . .
C5 Fe2 S1 Fe1 11.2(14) . .
C4 Fe2 S1 Fe1 -157.6(5) . .
C6 Fe2 S1 Fe1 102.7(4) . .
S2 Fe2 S1 Fe1 -53.40(10) . .
C3 Fe1 S1 C7 -116.5(10) . .
C1 Fe1 S1 C7 61.0(6) . .
C2 Fe1 S1 C7 157.6(6) . .
S2 Fe1 S1 C7 -45.3(4) . .
Fe2 Fe1 S1 C7 -99.2(4) . .
C3 Fe1 S1 Fe2 -17.3(9) . .
C1 Fe1 S1 Fe2 160.2(4) . .
C2 Fe1 S1 Fe2 -103.1(5) . .
S2 Fe1 S1 Fe2 53.89(10) . .
C3 Fe1 S2 C9 -152.8(6) . .
C1 Fe1 S2 C9 -59.7(6) . .
C2 Fe1 S2 C9 120.4(10) . .
S1 Fe1 S2 C9 51.8(4) . .
Fe2 Fe1 S2 C9 105.3(5) . .
C3 Fe1 S2 Fe2 101.9(4) . .
C1 Fe1 S2 Fe2 -164.9(4) . .
C2 Fe1 S2 Fe2 15.1(9) . .
S1 Fe1 S2 Fe2 -53.52(9) . .
C5 Fe2 S2 C9 140.2(6) . .
C4 Fe2 S2 C9 41.7(6) . .
C6 Fe2 S2 C9 -132.0(10) . .
S1 Fe2 S2 C9 -55.9(4) . .
Fe1 Fe2 S2 C9 -110.5(4) . .
C5 Fe2 S2 Fe1 -109.3(5) . .
C4 Fe2 S2 Fe1 152.2(5) . .
C6 Fe2 S2 Fe1 -21.5(10) . .
S1 Fe2 S2 Fe1 54.56(11) . .
C3 Fe1 C1 O1 -12(13) . .
C2 Fe1 C1 O1 79(13) . .
S2 Fe1 C1 O1 -101(13) . .
S1 Fe1 C1 O1 169(13) . .
Fe2 Fe1 C1 O1 -139(13) . .
C3 Fe1 C2 O2 -46(72) . .
C1 Fe1 C2 O2 -139(72) . .
S2 Fe1 C2 O2 41(73) . .
S1 Fe1 C2 O2 108(72) . .
Fe2 Fe1 C2 O2 54(72) . .
C1 Fe1 C3 O3 -57(22) . .
C2 Fe1 C3 O3 -154(22) . .
S2 Fe1 C3 O3 51(22) . .
S1 Fe1 C3 O3 121(22) . .
Fe2 Fe1 C3 O3 106(22) . .
C5 Fe2 C4 O4 -45(22) . .
C6 Fe2 C4 O4 -137(22) . .
S2 Fe2 C4 O4 46(22) . .
S1 Fe2 C4 O4 132(22) . .
Fe1 Fe2 C4 O4 94(22) . .
C4 Fe2 C5 O5 -50(28) . .
C6 Fe2 C5 O5 49(28) . .
S2 Fe2 C5 O5 -155(28) . .
S1 Fe2 C5 O5 141(27) . .
Fe1 Fe2 C5 O5 150(27) . .
C5 Fe2 C6 O6 30(28) . .
C4 Fe2 C6 O6 128(28) . .
S2 Fe2 C6 O6 -58(29) . .
S1 Fe2 C6 O6 -132(28) . .
Fe1 Fe2 C6 O6 -76(28) . .
Fe2 S1 C7 C8 -73.5(9) . .
Fe1 S1 C7 C8 -0.4(10) . .
S1 C7 C8 C7 -69.4(7) . 2_665
S1 C7 C8 C9 167.3(7) . 2_665
S1 C7 C8 C9 54.3(12) . .
C7 C8 C9 S2 -46.1(12) . .
C7 C8 C9 S2 77.2(10) 2_665 .
C9 C8 C9 S2 -164.6(11) 2_665 .
Fe1 S2 C9 C8 -17.2(10) . .
Fe2 S2 C9 C8 58.2(9) . .
